data_7101959
loop_
_publ_author_name
'Mwakwari, Celinah'
'Fronczek, Frank R'
'Smith, Kevin M'

_publ_section_title
;
 b-Bilene to a,c-biladiene transformation during syntheses of
 isoporphyrins and porphyrins.
;
_journal_issue 22
_journal_name_full 'Chemical communications (Cambridge, England)'
_journal_page_first 2258
_journal_page_last 2260
_journal_paper_doi 10.1039/b705182d
_journal_year 2007
_chemical_compound_source 'local laboratory'
_chemical_formula_moiety 'C37 H51 N4 O4 1+, Cl 1-, 2(C H2 Cl2)'
_chemical_formula_sum 'C39 H55 Cl5 N4 O4'
_chemical_formula_weight 821.12
_chemical_name_systematic
;
?
;
_space_group_IT_number 14
_symmetry_cell_setting monoclinic
_symmetry_space_group_name_Hall '-P 2ybc'
_symmetry_space_group_name_H-M 'P 1 21/c 1'
_atom_sites_solution_hydrogens geom
_atom_sites_solution_primary direct
_atom_sites_solution_secondary difmap
_audit_creation_method SHELXL-97
_cell_angle_alpha 90
_cell_angle_beta 116.763(11)
_cell_angle_gamma 90
_cell_formula_units_Z 4
_cell_length_a 18.373(3)
_cell_length_b 14.349(3)
_cell_length_c 19.252(4)
_cell_measurement_reflns_used 10505
_cell_measurement_temperature 110
_cell_measurement_theta_max 28.7
_cell_measurement_theta_min 2.5
_cell_volume 4531.8(15)
_computing_cell_refinement 'Denzo and Scalepack (Otwinowski & Minor, 1997)'
_computing_data_collection 'COLLECT (Nonius, 2000)'
_computing_data_reduction 'Denzo and Scalepack (Otwinowski & Minor, 1997)'
_computing_molecular_graphics 'Ortep-3 for Windows (Farrugia, 1997)'
_computing_publication_material 'SHELXL-97 (Sheldrick, 1997)'
_computing_structure_refinement 'SHELXL-97 (Sheldrick, 1997)'
_computing_structure_solution 'SIR97 (Altomare et al., 1999)'
_diffrn_ambient_temperature 110
_diffrn_measured_fraction_theta_full 0.984
_diffrn_measured_fraction_theta_max 0.984
_diffrn_measurement_device_type 'Nonius KappaCCD (with Oxford Cryostream)'
_diffrn_measurement_method ' \w scans with \k offsets'
_diffrn_radiation_monochromator graphite
_diffrn_radiation_source 'fine-focus sealed tube'
_diffrn_radiation_type MoK\a
_diffrn_radiation_wavelength 0.71073
_diffrn_reflns_av_R_equivalents 0.039
_diffrn_reflns_av_sigmaI/netI 0.0734
_diffrn_reflns_limit_h_max 24
_diffrn_reflns_limit_h_min -24
_diffrn_reflns_limit_k_max 19
_diffrn_reflns_limit_k_min -18
_diffrn_reflns_limit_l_max 25
_diffrn_reflns_limit_l_min -25
_diffrn_reflns_number 38008
_diffrn_reflns_theta_full 28.7
_diffrn_reflns_theta_max 28.7
_diffrn_reflns_theta_min 2.5
_diffrn_standards_decay_% <2
_diffrn_standards_number 0
_exptl_absorpt_coefficient_mu 0.360
_exptl_absorpt_correction_T_max 0.969
_exptl_absorpt_correction_T_min 0.928
_exptl_absorpt_correction_type multi-scan
_exptl_absorpt_process_details 'Denzo and Scalepack (Otwinowski & Minor, 1997)'
_exptl_crystal_colour red
_exptl_crystal_density_diffrn 1.204
_exptl_crystal_density_method 'not measured'
_exptl_crystal_description plate
_exptl_crystal_F_000 1736
_exptl_crystal_size_max 0.30
_exptl_crystal_size_mid 0.27
_exptl_crystal_size_min 0.12
_refine_diff_density_max 0.43
_refine_diff_density_min -0.46
_refine_diff_density_rms 0.058
_refine_ls_extinction_method none
_refine_ls_goodness_of_fit_ref 1.024
_refine_ls_hydrogen_treatment constr
_refine_ls_matrix_type full
_refine_ls_number_parameters 455
_refine_ls_number_reflns 11512
_refine_ls_number_restraints 0
_refine_ls_restrained_S_all 1.024
_refine_ls_R_factor_all 0.093
_refine_ls_R_factor_gt 0.052
_refine_ls_shift/su_max 0.004
_refine_ls_shift/su_mean 0.000
_refine_ls_structure_factor_coef Fsqd
_refine_ls_weighting_details 'calc w=1/[\s^2^(Fo^2^)+(0.0717P)^2^] where P=(Fo^2^+2Fc^2^)/3'
_refine_ls_weighting_scheme calc
_refine_ls_wR_factor_gt 0.130
_refine_ls_wR_factor_ref 0.143
_reflns_number_gt 7014
_reflns_number_total 11512
_reflns_threshold_expression I>2\s(I)
_cod_data_source_file b705182d.txt
_cod_data_source_block Bilene5a
_cod_depositor_comments
;
The following automatic conversions were performed:
'_symmetry_cell_setting' value 'Monoclinic' changed to 'monoclinic'
according to '/home/saulius/struct/CIF-dictionaries/cif_core.dic'
dictionary named 'cif_core.dic' version 2.4.1 from 2010-06-29.

Automatic conversion script
Id: cif_fix_enum 1527 2010-12-29 10:47:43Z saulius 
;
_cod_original_sg_symbol_H-M 'P 21/c '
_cod_database_code 7101959

loop_
_symmetry_equiv_pos_as_xyz
'x, y, z'
'-x, y+1/2, -z+1/2'
'-x, -y, -z'
'x, -y-1/2, z-1/2'

loop_
_atom_site_label
_atom_site_type_symbol
_atom_site_fract_x
_atom_site_fract_y
_atom_site_fract_z
_atom_site_U_iso_or_equiv
_atom_site_adp_type
_atom_site_occupancy
_atom_site_symmetry_multiplicity
_atom_site_calc_flag
_atom_site_refinement_flags
Cl1 Cl 0.40029(3) 0.57547(3) 0.25425(2) 0.02509(12) Uani 1 1 d .
O1 O 0.72082(7) 0.50284(9) 0.25149(7) 0.0256(3) Uani 1 1 d .
O2 O 0.58649(7) 0.47858(9) 0.21747(7) 0.0245(3) Uani 1 1 d .
O3 O 0.02974(8) 0.59390(10) 0.11646(7) 0.0314(3) Uani 1 1 d .
O4 O 0.15724(8) 0.63944(10) 0.14067(8) 0.0334(3) Uani 1 1 d .
N1 N 0.57632(8) 0.65843(10) 0.26651(8) 0.0190(3) Uani 1 1 d .
H1N H 0.5292 0.6292 0.2472 0.023 Uiso 1 1 calc R
N2 N 0.48670(9) 0.72079(10) 0.39033(8) 0.0210(3) Uani 1 1 d .
H2N H 0.4627 0.6746 0.3580 0.025 Uiso 1 1 calc R
N3 N 0.39920(9) 0.53388(11) 0.41338(8) 0.0226(3) Uani 1 1 d .
H3N H 0.4078 0.5514 0.3739 0.027 Uiso 1 1 calc R
N4 N 0.22246(9) 0.49526(11) 0.24651(8) 0.0246(3) Uani 1 1 d .
H4N H 0.2599 0.5312 0.2438 0.030 Uiso 1 1 calc R
C1 C 0.64723(11) 0.52746(13) 0.24447(9) 0.0207(4) Uani 1 1 d .
C2 C 0.64844(10) 0.62131(13) 0.27310(9) 0.0198(4) Uani 1 1 d .
C3 C 0.70861(11) 0.68871(13) 0.30649(10) 0.0223(4) Uani 1 1 d .
C4 C 0.67057(11) 0.76806(13) 0.32029(9) 0.0210(4) Uani 1 1 d .
C5 C 0.58932(11) 0.74726(13) 0.29446(9) 0.0192(4) Uani 1 1 d .
C6 C 0.52208(11) 0.80480(13) 0.29705(9) 0.0216(4) Uani 1 1 d .
H6A H 0.4691 0.7844 0.2549 0.026 Uiso 1 1 calc R
H6B H 0.5301 0.8710 0.2878 0.026 Uiso 1 1 calc R
C7 C 0.52003(10) 0.79593(12) 0.37413(10) 0.0201(4) Uani 1 1 d .
C8 C 0.55260(11) 0.85478(13) 0.43935(10) 0.0227(4) Uani 1 1 d .
C9 C 0.53851(11) 0.81201(13) 0.49682(10) 0.0240(4) Uani 1 1 d .
C10 C 0.49582(11) 0.72709(13) 0.46592(9) 0.0217(4) Uani 1 1 d .
C11 C 0.46792(11) 0.66533(13) 0.50377(10) 0.0230(4) Uani 1 1 d .
H11 H 0.4816 0.6838 0.5556 0.028 Uiso 1 1 calc R
C12 C 0.42460(11) 0.58280(13) 0.48302(10) 0.0219(4) Uani 1 1 d .
C13 C 0.39765(11) 0.52945(14) 0.52963(10) 0.0253(4) Uani 1 1 d .
C14 C 0.35708(11) 0.45117(14) 0.48740(10) 0.0250(4) Uani 1 1 d .
C15 C 0.35969(11) 0.45604(13) 0.41557(10) 0.0229(4) Uani 1 1 d .
C16 C 0.32380(11) 0.39167(14) 0.34696(11) 0.0265(4) Uani 1 1 d .
H16A H 0.3242 0.3271 0.3653 0.032 Uiso 1 1 calc R
H16B H 0.3575 0.3933 0.3188 0.032 Uiso 1 1 calc R
C17 C 0.23776(11) 0.41937(13) 0.29255(10) 0.0254(4) Uani 1 1 d .
C18 C 0.16375(12) 0.38209(15) 0.28140(11) 0.0329(5) Uani 1 1 d .
C19 C 0.10134(12) 0.43867(15) 0.22603(11) 0.0317(5) Uani 1 1 d .
C20 C 0.13930(11) 0.50795(14) 0.20432(10) 0.0264(4) Uani 1 1 d .
C21 C 0.11081(11) 0.58687(14) 0.15113(10) 0.0270(4) Uani 1 1 d .
C22 C 0.79696(12) 0.68122(15) 0.32653(13) 0.0347(5) Uani 1 1 d .
H22A H 0.8267 0.6543 0.3786 0.052 Uiso 1 1 calc R
H22B H 0.8187 0.7434 0.3256 0.052 Uiso 1 1 calc R
H22C H 0.8035 0.6411 0.2885 0.052 Uiso 1 1 calc R
C23 C 0.71127(12) 0.85712(14) 0.35881(11) 0.0290(4) Uani 1 1 d .
H23A H 0.6746 0.9096 0.3339 0.043 Uiso 1 1 calc R
H23B H 0.7616 0.8651 0.3536 0.043 Uiso 1 1 calc R
H23C H 0.7243 0.8549 0.4141 0.043 Uiso 1 1 calc R
C24 C 0.59230(12) 0.94745(14) 0.44516(11) 0.0303(5) Uani 1 1 d .
H24A H 0.5744 0.9910 0.4736 0.045 Uiso 1 1 calc R
H24B H 0.5769 0.9717 0.3928 0.045 Uiso 1 1 calc R
H24C H 0.6516 0.9403 0.4729 0.045 Uiso 1 1 calc R
C25 C 0.56374(13) 0.84864(14) 0.57742(10) 0.0314(5) Uani 1 1 d .
H25A H 0.6234 0.8495 0.6061 0.047 Uiso 1 1 calc R
H25B H 0.5417 0.8083 0.6045 0.047 Uiso 1 1 calc R
H25C H 0.5426 0.9120 0.5744 0.047 Uiso 1 1 calc R
C26 C 0.40990(12) 0.55468(15) 0.60965(10) 0.0315(5) Uani 1 1 d .
H26A H 0.3568 0.5648 0.6089 0.047 Uiso 0.50 1 calc PR
H26B H 0.4424 0.6118 0.6267 0.047 Uiso 0.50 1 calc PR
H26C H 0.4385 0.5039 0.6457 0.047 Uiso 0.50 1 calc PR
H26D H 0.4683 0.5555 0.6453 0.047 Uiso 0.50 1 calc PR
H26E H 0.3827 0.5086 0.6275 0.047 Uiso 0.50 1 calc PR
H26F H 0.3867 0.6165 0.6085 0.047 Uiso 0.50 1 calc PR
C27 C 0.31725(13) 0.37562(15) 0.51172(11) 0.0319(5) Uani 1 1 d .
H27A H 0.3364 0.3785 0.5681 0.048 Uiso 1 1 calc R
H27B H 0.3312 0.3149 0.4978 0.048 Uiso 1 1 calc R
H27C H 0.2580 0.3840 0.4852 0.048 Uiso 1 1 calc R
C28 C 0.15102(14) 0.29849(17) 0.32126(13) 0.0449(6) Uani 1 1 d .
H28A H 0.2025 0.2644 0.3481 0.067 Uiso 1 1 calc R
H28B H 0.1099 0.2577 0.2826 0.067 Uiso 1 1 calc R
H28C H 0.1323 0.3186 0.3592 0.067 Uiso 1 1 calc R
C29 C 0.01163(13) 0.42348(19) 0.19936(13) 0.0461(6) Uani 1 1 d .
H29A H -0.0191 0.4754 0.1660 0.069 Uiso 1 1 calc R
H29B H 0.0008 0.4201 0.2447 0.069 Uiso 1 1 calc R
H29C H -0.0052 0.3651 0.1700 0.069 Uiso 1 1 calc R
C30 C 0.73587(12) 0.40911(14) 0.22831(11) 0.0279(4) Uani 1 1 d .
C31 C 0.82442(12) 0.41676(16) 0.24374(13) 0.0382(5) Uani 1 1 d .
H31A H 0.8296 0.4657 0.2107 0.057 Uiso 1 1 calc R
H31B H 0.8423 0.3571 0.2319 0.057 Uiso 1 1 calc R
H31C H 0.8584 0.4324 0.2986 0.057 Uiso 1 1 calc R
C32 C 0.68142(13) 0.39223(16) 0.14291(11) 0.0351(5) Uani 1 1 d .
H32A H 0.6245 0.3893 0.1337 0.053 Uiso 1 1 calc R
H32B H 0.6965 0.3332 0.1272 0.053 Uiso 1 1 calc R
H32C H 0.6879 0.4433 0.1124 0.053 Uiso 1 1 calc R
C33 C 0.72485(13) 0.33599(15) 0.28026(13) 0.0367(5) Uani 1 1 d .
H33A H 0.7584 0.3525 0.3350 0.055 Uiso 1 1 calc R
H33B H 0.7416 0.2749 0.2698 0.055 Uiso 1 1 calc R
H33C H 0.6674 0.3336 0.2695 0.055 Uiso 1 1 calc R
C34 C -0.01212(12) 0.67058(15) 0.06135(12) 0.0341(5) Uani 1 1 d .
C35 C -0.10089(12) 0.65400(17) 0.04196(14) 0.0456(6) Uani 1 1 d .
H35A H -0.1188 0.5943 0.0147 0.068 Uiso 1 1 calc R
H35B H -0.1344 0.7044 0.0085 0.068 Uiso 1 1 calc R
H35C H -0.1067 0.6525 0.0901 0.068 Uiso 1 1 calc R
C36 C 0.00075(15) 0.65864(19) -0.01046(13) 0.0498(6) Uani 1 1 d .
H36A H 0.0586 0.6668 0.0035 0.075 Uiso 1 1 calc R
H36B H -0.0314 0.7053 -0.0494 0.075 Uiso 1 1 calc R
H36C H -0.0167 0.5961 -0.0319 0.075 Uiso 1 1 calc R
C37 C 0.01715(14) 0.76374(17) 0.10114(15) 0.0478(6) Uani 1 1 d .
H37A H 0.0123 0.7648 0.1498 0.072 Uiso 1 1 calc R
H37B H -0.0162 0.8137 0.0669 0.072 Uiso 1 1 calc R
H37C H 0.0743 0.7730 0.1125 0.072 Uiso 1 1 calc R
C38 C 0.26798(13) 0.64918(18) 0.06487(12) 0.0441(6) Uani 1 1 d .
H38A H 0.2366 0.6986 0.0753 0.053 Uiso 1 1 calc R
H38B H 0.2908 0.6073 0.1106 0.053 Uiso 1 1 calc R
Cl2 Cl 0.20226(4) 0.58541(5) -0.01706(4) 0.05137(18) Uani 1 1 d .
Cl3 Cl 0.34792(4) 0.70014(5) 0.05260(4) 0.05720(19) Uani 1 1 d .

loop_
_atom_site_aniso_label
_atom_site_aniso_U_11
_atom_site_aniso_U_22
_atom_site_aniso_U_33
_atom_site_aniso_U_23
_atom_site_aniso_U_13
_atom_site_aniso_U_12
Cl1 0.0247(2) 0.0322(3) 0.0191(2) -0.00283(19) 0.01052(17) -0.0060(2)
O1 0.0228(7) 0.0242(7) 0.0316(7) -0.0025(6) 0.0138(5) 0.0019(6)
O2 0.0231(7) 0.0271(7) 0.0261(6) -0.0017(6) 0.0135(5) -0.0020(6)
O3 0.0204(7) 0.0380(9) 0.0311(7) -0.0016(6) 0.0074(6) 0.0016(6)
O4 0.0256(7) 0.0384(9) 0.0353(7) 0.0049(7) 0.0128(6) -0.0008(6)
N1 0.0172(7) 0.0230(8) 0.0181(7) 0.0004(6) 0.0090(6) -0.0014(6)
N2 0.0222(8) 0.0235(8) 0.0171(7) -0.0026(6) 0.0087(6) -0.0010(6)
N3 0.0248(8) 0.0268(9) 0.0184(7) 0.0042(6) 0.0116(6) 0.0005(7)
N4 0.0201(8) 0.0297(9) 0.0260(8) -0.0003(7) 0.0119(6) -0.0055(7)
C1 0.0242(10) 0.0243(10) 0.0165(8) 0.0048(7) 0.0116(7) 0.0029(8)
C2 0.0199(9) 0.0248(10) 0.0169(8) 0.0049(7) 0.0104(7) 0.0022(8)
C3 0.0208(9) 0.0260(10) 0.0221(9) 0.0039(8) 0.0114(7) -0.0010(8)
C4 0.0222(9) 0.0223(10) 0.0175(8) 0.0030(7) 0.0081(7) -0.0010(8)
C5 0.0247(9) 0.0202(9) 0.0144(8) 0.0029(7) 0.0103(7) 0.0012(7)
C6 0.0232(9) 0.0237(10) 0.0176(8) 0.0030(7) 0.0089(7) 0.0033(8)
C7 0.0164(9) 0.0226(10) 0.0212(8) 0.0013(7) 0.0083(7) 0.0030(7)
C8 0.0218(9) 0.0238(10) 0.0214(9) -0.0018(8) 0.0088(7) 0.0022(8)
C9 0.0216(9) 0.0296(11) 0.0199(9) -0.0041(8) 0.0085(7) 0.0031(8)
C10 0.0223(9) 0.0272(10) 0.0168(8) -0.0002(7) 0.0099(7) 0.0040(8)
C11 0.0224(9) 0.0297(11) 0.0161(8) 0.0001(8) 0.0080(7) 0.0058(8)
C12 0.0213(9) 0.0278(10) 0.0168(8) 0.0041(8) 0.0087(7) 0.0062(8)
C13 0.0235(10) 0.0338(11) 0.0198(9) 0.0099(8) 0.0107(7) 0.0104(8)
C14 0.0232(10) 0.0297(11) 0.0233(9) 0.0077(8) 0.0115(8) 0.0065(8)
C15 0.0203(9) 0.0260(10) 0.0242(9) 0.0043(8) 0.0118(7) 0.0042(8)
C16 0.0277(10) 0.0245(10) 0.0307(10) 0.0019(8) 0.0161(8) -0.0003(8)
C17 0.0262(10) 0.0294(11) 0.0234(9) -0.0017(8) 0.0134(8) -0.0043(8)
C18 0.0318(11) 0.0383(12) 0.0327(11) -0.0043(9) 0.0182(9) -0.0105(10)
C19 0.0228(10) 0.0434(13) 0.0286(10) -0.0038(9) 0.0114(8) -0.0084(9)
C20 0.0193(9) 0.0346(11) 0.0250(9) -0.0046(8) 0.0098(7) -0.0044(8)
C21 0.0200(10) 0.0371(12) 0.0248(9) -0.0073(9) 0.0108(8) -0.0038(9)
C22 0.0261(11) 0.0311(12) 0.0489(13) -0.0018(10) 0.0186(9) -0.0027(9)
C23 0.0258(10) 0.0240(11) 0.0362(11) -0.0004(9) 0.0131(8) -0.0006(8)
C24 0.0335(11) 0.0269(11) 0.0294(10) -0.0059(8) 0.0132(9) -0.0045(9)
C25 0.0372(12) 0.0324(12) 0.0241(9) -0.0063(9) 0.0134(8) -0.0005(9)
C26 0.0359(12) 0.0405(12) 0.0218(9) 0.0067(9) 0.0163(9) 0.0027(10)
C27 0.0329(11) 0.0354(12) 0.0303(10) 0.0087(9) 0.0169(9) 0.0024(9)
C28 0.0418(13) 0.0508(15) 0.0433(13) 0.0065(11) 0.0201(10) -0.0141(11)
C29 0.0269(12) 0.0674(17) 0.0426(13) 0.0012(12) 0.0142(10) -0.0146(11)
C30 0.0286(11) 0.0264(11) 0.0319(10) -0.0013(8) 0.0166(9) 0.0051(8)
C31 0.0288(11) 0.0399(13) 0.0493(13) -0.0028(10) 0.0205(10) 0.0076(10)
C32 0.0354(12) 0.0390(12) 0.0340(11) -0.0054(10) 0.0185(9) 0.0052(10)
C33 0.0381(12) 0.0290(12) 0.0455(12) 0.0069(10) 0.0210(10) 0.0061(10)
C34 0.0261(11) 0.0356(12) 0.0346(11) -0.0017(9) 0.0083(9) 0.0062(9)
C35 0.0250(11) 0.0462(14) 0.0526(14) -0.0097(12) 0.0061(10) 0.0007(10)
C36 0.0479(14) 0.0592(17) 0.0357(12) 0.0074(12) 0.0129(11) 0.0179(13)
C37 0.0317(12) 0.0397(14) 0.0641(15) -0.0108(12) 0.0148(11) 0.0007(10)
C38 0.0347(12) 0.0664(17) 0.0342(11) -0.0017(11) 0.0181(10) -0.0128(12)
Cl2 0.0368(3) 0.0617(4) 0.0550(4) -0.0181(3) 0.0201(3) -0.0103(3)
Cl3 0.0640(4) 0.0607(4) 0.0635(4) -0.0154(3) 0.0434(3) -0.0306(3)

loop_
_atom_type_symbol
_atom_type_description
_atom_type_scat_dispersion_real
_atom_type_scat_dispersion_imag
_atom_type_scat_source
C C 0.0033 0.0016 'International Tables Vol C Tables 4.2.6.8 and 6.1.1.4'
H H 0.0000 0.0000 'International Tables Vol C Tables 4.2.6.8 and 6.1.1.4'
Cl Cl 0.1484 0.1585 'International Tables Vol C Tables 4.2.6.8 and 6.1.1.4'
N N 0.0061 0.0033 'International Tables Vol C Tables 4.2.6.8 and 6.1.1.4'
O O 0.0106 0.0060 'International Tables Vol C Tables 4.2.6.8 and 6.1.1.4'

loop_
_geom_angle_atom_site_label_1
_geom_angle_atom_site_label_2
_geom_angle_atom_site_label_3
_geom_angle
C1 O1 C30 121.61(14)
C21 O3 C34 121.16(15)
C5 N1 C2 109.54(14)
C5 N1 H1N 125.2
C2 N1 H1N 125.2
C7 N2 C10 109.74(15)
C7 N2 H2N 125.1
C10 N2 H2N 125.1
C15 N3 C12 109.88(15)
C15 N3 H3N 125.1
C12 N3 H3N 125.1
C17 N4 C20 109.89(15)
C17 N4 H4N 125.1
C20 N4 H4N 125.1
O2 C1 O1 125.31(17)
O2 C1 C2 123.40(16)
O1 C1 C2 111.28(15)
N1 C2 C3 107.76(16)
N1 C2 C1 118.25(16)
C3 C2 C1 133.98(17)
C2 C3 C4 106.74(15)
C2 C3 C22 127.96(17)
C4 C3 C22 125.29(16)
C5 C4 C3 107.64(16)
C5 C4 C23 125.60(17)
C3 C4 C23 126.72(16)
N1 C5 C4 108.32(15)
N1 C5 C6 121.72(15)
C4 C5 C6 129.91(17)
C5 C6 C7 111.80(14)
C5 C6 H6A 109.3
C7 C6 H6A 109.3
C5 C6 H6B 109.3
C7 C6 H6B 109.3
H6A C6 H6B 107.9
N2 C7 C8 109.28(15)
N2 C7 C6 120.82(15)
C8 C7 C6 129.82(17)
C9 C8 C7 106.83(16)
C9 C8 C24 126.38(17)
C7 C8 C24 126.76(16)
C8 C9 C10 108.08(15)
C8 C9 C25 126.01(18)
C10 C9 C25 125.92(17)
C11 C10 N2 127.63(17)
C11 C10 C9 126.29(16)
N2 C10 C9 106.06(15)
C12 C11 C10 134.29(17)
C12 C11 H11 112.9
C10 C11 H11 112.9
C11 C12 N3 127.53(16)
C11 C12 C13 126.57(17)
N3 C12 C13 105.89(16)
C14 C13 C12 108.19(16)
C14 C13 C26 126.13(17)
C12 C13 C26 125.67(18)
C13 C14 C15 106.75(16)
C13 C14 C27 127.69(16)
C15 C14 C27 125.56(18)
N3 C15 C14 109.29(16)
N3 C15 C16 120.94(16)
C14 C15 C16 129.73(17)
C15 C16 C17 110.98(16)
C15 C16 H16A 109.4
C17 C16 H16A 109.4
C15 C16 H16B 109.4
C17 C16 H16B 109.4
H16A C16 H16B 108.0
N4 C17 C18 108.05(17)
N4 C17 C16 120.85(16)
C18 C17 C16 131.02(18)
C17 C18 C19 107.49(18)
C17 C18 C28 126.8(2)
C19 C18 C28 125.73(19)
C20 C19 C18 106.97(17)
C20 C19 C29 128.68(19)
C18 C19 C29 124.35(19)
N4 C20 C19 107.59(17)
N4 C20 C21 117.89(16)
C19 C20 C21 134.50(18)
O4 C21 O3 125.19(18)
O4 C21 C20 122.64(17)
O3 C21 C20 112.17(16)
C3 C22 H22A 109.5
C3 C22 H22B 109.5
H22A C22 H22B 109.5
C3 C22 H22C 109.5
H22A C22 H22C 109.5
H22B C22 H22C 109.5
C4 C23 H23A 109.5
C4 C23 H23B 109.5
H23A C23 H23B 109.5
C4 C23 H23C 109.5
H23A C23 H23C 109.5
H23B C23 H23C 109.5
C8 C24 H24A 109.5
C8 C24 H24B 109.5
H24A C24 H24B 109.5
C8 C24 H24C 109.5
H24A C24 H24C 109.5
H24B C24 H24C 109.5
C9 C25 H25A 109.5
C9 C25 H25B 109.5
H25A C25 H25B 109.5
C9 C25 H25C 109.5
H25A C25 H25C 109.5
H25B C25 H25C 109.5
C13 C26 H26A 109.5
C13 C26 H26B 109.5
H26A C26 H26B 109.5
C13 C26 H26C 109.5
H26A C26 H26C 109.5
H26B C26 H26C 109.5
C13 C26 H26D 109.5
H26A C26 H26D 141.1
H26B C26 H26D 56.3
H26C C26 H26D 56.3
C13 C26 H26E 109.5
H26A C26 H26E 56.3
H26B C26 H26E 141.1
H26C C26 H26E 56.3
H26D C26 H26E 109.5
C13 C26 H26F 109.5
H26A C26 H26F 56.3
H26B C26 H26F 56.3
H26C C26 H26F 141.1
H26D C26 H26F 109.5
H26E C26 H26F 109.5
C14 C27 H27A 109.5
C14 C27 H27B 109.5
H27A C27 H27B 109.5
C14 C27 H27C 109.5
H27A C27 H27C 109.5
H27B C27 H27C 109.5
C18 C28 H28A 109.5
C18 C28 H28B 109.5
H28A C28 H28B 109.5
C18 C28 H28C 109.5
H28A C28 H28C 109.5
H28B C28 H28C 109.5
C19 C29 H29A 109.5
C19 C29 H29B 109.5
H29A C29 H29B 109.5
C19 C29 H29C 109.5
H29A C29 H29C 109.5
H29B C29 H29C 109.5
O1 C30 C32 110.57(15)
O1 C30 C31 101.78(15)
C32 C30 C31 110.50(16)
O1 C30 C33 109.21(15)
C32 C30 C33 112.66(18)
C31 C30 C33 111.59(17)
C30 C31 H31A 109.5
C30 C31 H31B 109.5
H31A C31 H31B 109.5
C30 C31 H31C 109.5
H31A C31 H31C 109.5
H31B C31 H31C 109.5
C30 C32 H32A 109.5
C30 C32 H32B 109.5
H32A C32 H32B 109.5
C30 C32 H32C 109.5
H32A C32 H32C 109.5
H32B C32 H32C 109.5
C30 C33 H33A 109.5
C30 C33 H33B 109.5
H33A C33 H33B 109.5
C30 C33 H33C 109.5
H33A C33 H33C 109.5
H33B C33 H33C 109.5
O3 C34 C36 109.02(17)
O3 C34 C37 110.00(16)
C36 C34 C37 113.3(2)
O3 C34 C35 102.33(17)
C36 C34 C35 110.48(18)
C37 C34 C35 111.10(18)
C34 C35 H35A 109.5
C34 C35 H35B 109.5
H35A C35 H35B 109.5
C34 C35 H35C 109.5
H35A C35 H35C 109.5
H35B C35 H35C 109.5
C34 C36 H36A 109.5
C34 C36 H36B 109.5
H36A C36 H36B 109.5
C34 C36 H36C 109.5
H36A C36 H36C 109.5
H36B C36 H36C 109.5
C34 C37 H37A 109.5
C34 C37 H37B 109.5
H37A C37 H37B 109.5
C34 C37 H37C 109.5
H37A C37 H37C 109.5
H37B C37 H37C 109.5
Cl3 C38 Cl2 112.15(12)
Cl3 C38 H38A 109.2
Cl2 C38 H38A 109.2
Cl3 C38 H38B 109.2
Cl2 C38 H38B 109.2
H38A C38 H38B 107.9

loop_
_geom_bond_atom_site_label_1
_geom_bond_atom_site_label_2
_geom_bond_distance
O1 C1 1.344(2)
O1 C30 1.482(2)
O2 C1 1.219(2)
O3 C21 1.334(2)
O3 C34 1.481(2)
O4 C21 1.221(2)
N1 C5 1.362(2)
N1 C2 1.380(2)
N1 H1N 0.8800
N2 C7 1.344(2)
N2 C10 1.391(2)
N2 H2N 0.8800
N3 C15 1.343(2)
N3 C12 1.395(2)
N3 H3N 0.8800
N4 C17 1.351(2)
N4 C20 1.382(2)
N4 H4N 0.8800
C1 C2 1.451(3)
C2 C3 1.390(3)
C3 C4 1.422(3)
C3 C22 1.494(3)
C4 C5 1.377(2)
C4 C23 1.498(3)
C5 C6 1.505(2)
C6 C7 1.507(2)
C6 H6A 0.9900
C6 H6B 0.9900
C7 C8 1.404(2)
C8 C9 1.388(3)
C8 C24 1.496(3)
C9 C10 1.426(3)
C9 C25 1.500(2)
C10 C11 1.384(3)
C11 C12 1.382(3)
C11 H11 0.9500
C12 C13 1.427(3)
C13 C14 1.390(3)
C13 C26 1.498(2)
C14 C15 1.407(2)
C14 C27 1.496(3)
C15 C16 1.499(3)
C16 C17 1.504(3)
C16 H16A 0.9900
C16 H16B 0.9900
C17 C18 1.385(3)
C18 C19 1.417(3)
C18 C28 1.498(3)
C19 C20 1.383(3)
C19 C29 1.505(3)
C20 C21 1.457(3)
C22 H22A 0.9800
C22 H22B 0.9800
C22 H22C 0.9800
C23 H23A 0.9800
C23 H23B 0.9800
C23 H23C 0.9800
C24 H24A 0.9800
C24 H24B 0.9800
C24 H24C 0.9800
C25 H25A 0.9800
C25 H25B 0.9800
C25 H25C 0.9800
C26 H26A 0.9800
C26 H26B 0.9800
C26 H26C 0.9800
C26 H26D 0.9800
C26 H26E 0.9800
C26 H26F 0.9800
C27 H27A 0.9800
C27 H27B 0.9800
C27 H27C 0.9800
C28 H28A 0.9800
C28 H28B 0.9800
C28 H28C 0.9800
C29 H29A 0.9800
C29 H29B 0.9800
C29 H29C 0.9800
C30 C32 1.510(3)
C30 C31 1.520(3)
C30 C33 1.525(3)
C31 H31A 0.9800
C31 H31B 0.9800
C31 H31C 0.9800
C32 H32A 0.9800
C32 H32B 0.9800
C32 H32C 0.9800
C33 H33A 0.9800
C33 H33B 0.9800
C33 H33C 0.9800
C34 C36 1.514(3)
C34 C37 1.514(3)
C34 C35 1.519(3)
C35 H35A 0.9800
C35 H35B 0.9800
C35 H35C 0.9800
C36 H36A 0.9800
C36 H36B 0.9800
C36 H36C 0.9800
C37 H37A 0.9800
C37 H37B 0.9800
C37 H37C 0.9800
C38 Cl3 1.749(2)
C38 Cl2 1.751(2)
C38 H38A 0.9900
C38 H38B 0.9900

loop_
_geom_hbond_atom_site_label_D
_geom_hbond_atom_site_label_H
_geom_hbond_atom_site_label_A
_geom_hbond_distance_DH
_geom_hbond_distance_HA
_geom_hbond_distance_DA
_geom_hbond_angle_DHA
N1 H1N Cl1 0.88 2.55 3.3533(16) 151.9
N2 H2N Cl1 0.88 2.29 3.1601(16) 167.9
N3 H3N Cl1 0.88 2.27 3.1301(16) 165.3
N4 H4N Cl1 0.88 2.58 3.4036(16) 157.2

loop_
_geom_torsion_atom_site_label_1
_geom_torsion_atom_site_label_2
_geom_torsion_atom_site_label_3
_geom_torsion_atom_site_label_4
_geom_torsion
C30 O1 C1 O2 -2.0(2)
C30 O1 C1 C2 178.26(14)
C5 N1 C2 C3 0.24(18)
C5 N1 C2 C1 -178.38(14)
O2 C1 C2 N1 -2.7(2)
O1 C1 C2 N1 177.03(13)
O2 C1 C2 C3 179.11(18)
O1 C1 C2 C3 -1.1(3)
N1 C2 C3 C4 0.25(18)
C1 C2 C3 C4 178.57(17)
N1 C2 C3 C22 178.98(17)
C1 C2 C3 C22 -2.7(3)
C2 C3 C4 C5 -0.65(19)
C22 C3 C4 C5 -179.41(16)
C2 C3 C4 C23 177.06(16)
C22 C3 C4 C23 -1.7(3)
C2 N1 C5 C4 -0.66(18)
C2 N1 C5 C6 -178.17(14)
C3 C4 C5 N1 0.80(18)
C23 C4 C5 N1 -176.94(16)
C3 C4 C5 C6 178.05(16)
C23 C4 C5 C6 0.3(3)
N1 C5 C6 C7 92.70(19)
C4 C5 C6 C7 -84.2(2)
C10 N2 C7 C8 0.0(2)
C10 N2 C7 C6 177.15(15)
C5 C6 C7 N2 -78.7(2)
C5 C6 C7 C8 97.7(2)
N2 C7 C8 C9 0.6(2)
C6 C7 C8 C9 -176.22(17)
N2 C7 C8 C24 -177.48(17)
C6 C7 C8 C24 5.7(3)
C7 C8 C9 C10 -0.9(2)
C24 C8 C9 C10 177.13(17)
C7 C8 C9 C25 179.08(17)
C24 C8 C9 C25 -2.9(3)
C7 N2 C10 C11 178.03(18)
C7 N2 C10 C9 -0.60(19)
C8 C9 C10 C11 -177.71(17)
C25 C9 C10 C11 2.3(3)
C8 C9 C10 N2 0.9(2)
C25 C9 C10 N2 -179.06(17)
N2 C10 C11 C12 -0.3(3)
C9 C10 C11 C12 178.04(19)
C10 C11 C12 N3 3.9(3)
C10 C11 C12 C13 -177.07(19)
C15 N3 C12 C11 179.08(18)
C15 N3 C12 C13 -0.13(19)
C11 C12 C13 C14 -179.44(17)
N3 C12 C13 C14 -0.2(2)
C11 C12 C13 C26 1.5(3)
N3 C12 C13 C26 -179.25(16)
C12 C13 C14 C15 0.5(2)
C26 C13 C14 C15 179.49(17)
C12 C13 C14 C27 -179.12(18)
C26 C13 C14 C27 -0.1(3)
C12 N3 C15 C14 0.4(2)
C12 N3 C15 C16 178.32(16)
C13 C14 C15 N3 -0.6(2)
C27 C14 C15 N3 179.04(17)
C13 C14 C15 C16 -178.20(18)
C27 C14 C15 C16 1.4(3)
N3 C15 C16 C17 -89.1(2)
C14 C15 C16 C17 88.3(2)
C20 N4 C17 C18 -0.8(2)
C20 N4 C17 C16 -177.77(16)
C15 C16 C17 N4 73.8(2)
C15 C16 C17 C18 -102.4(2)
N4 C17 C18 C19 0.0(2)
C16 C17 C18 C19 176.53(19)
N4 C17 C18 C28 -179.0(2)
C16 C17 C18 C28 -2.4(3)
C17 C18 C19 C20 0.8(2)
C28 C18 C19 C20 179.8(2)
C17 C18 C19 C29 -178.18(19)
C28 C18 C19 C29 0.7(3)
C17 N4 C20 C19 1.3(2)
C17 N4 C20 C21 179.95(16)
C18 C19 C20 N4 -1.3(2)
C29 C19 C20 N4 177.7(2)
C18 C19 C20 C21 -179.6(2)
C29 C19 C20 C21 -0.6(4)
C34 O3 C21 O4 -1.4(3)
C34 O3 C21 C20 178.60(15)
N4 C20 C21 O4 2.7(3)
C19 C20 C21 O4 -179.2(2)
N4 C20 C21 O3 -177.30(15)
C19 C20 C21 O3 0.9(3)
C1 O1 C30 C32 60.3(2)
C1 O1 C30 C31 177.74(14)
C1 O1 C30 C33 -64.2(2)
C21 O3 C34 C36 66.8(2)
C21 O3 C34 C37 -58.0(2)
C21 O3 C34 C35 -176.19(16)
